data_4500787
loop_
_publ_author_name
'Fang, Zhen-Lan'
'Yu, Rong-Min'
'Wu, Xiao-Yuan'
'Huang, Jing-Shun'
'Lu, Can-Zhong'

_publ_section_title
;
 Microporous Metal--Organic Frameworks: Structures, in Situ Formation of
 Ligand, and Crystal-to-Crystal Transformations
;
_journal_issue 6
_journal_name_full 'Crystal Growth &amp; Design'
_journal_page_first 2546
_journal_paper_doi 10.1021/cg200300x
_journal_volume 11
_journal_year 2011
_chemical_formula_moiety 'C168 H154 Br5 Cu17 N60 O5'
_chemical_formula_sum 'C168 H154 Br5 Cu17 N60 O5'
_chemical_formula_weight 4573.24
_chemical_name_systematic
; 
 ? 
;
_space_group_IT_number 15
_symmetry_cell_setting monoclinic
_symmetry_space_group_name_Hall '-C 2yc'
_symmetry_space_group_name_H-M 'C 1 2/c 1'
_atom_sites_solution_hydrogens geom
_atom_sites_solution_primary direct
_atom_sites_solution_secondary difmap
_audit_creation_method SHELXL-97
_cell_angle_alpha 90.00
_cell_angle_beta 109.384(3)
_cell_angle_gamma 90.00
_cell_formula_units_Z 4
_cell_length_a 20.014(5)
_cell_length_b 37.956(8)
_cell_length_c 25.085(8)
_cell_measurement_temperature 88(2)
_cell_volume 17976(8)
_computing_structure_refinement 'SHELXL-97 (Sheldrick, 1997)'
_computing_structure_solution 'SHELXS-97 (Sheldrick, 1990)'
_diffrn_ambient_temperature 88(2)
_diffrn_measured_fraction_theta_full 0.977
_diffrn_measured_fraction_theta_max 0.977
_diffrn_radiation_monochromator graphite
_diffrn_radiation_source 'fine-focus sealed tube'
_diffrn_radiation_type MoK\a
_diffrn_radiation_wavelength 0.71073
_diffrn_reflns_av_R_equivalents 0.0335
_diffrn_reflns_av_sigmaI/netI 0.0385
_diffrn_reflns_limit_h_max 23
_diffrn_reflns_limit_h_min -23
_diffrn_reflns_limit_k_max 45
_diffrn_reflns_limit_k_min -41
_diffrn_reflns_limit_l_max 29
_diffrn_reflns_limit_l_min -29
_diffrn_reflns_number 55917
_diffrn_reflns_theta_full 25.00
_diffrn_reflns_theta_max 25.00
_diffrn_reflns_theta_min 2.15
_exptl_absorpt_coefficient_mu 3.147
_exptl_absorpt_correction_T_max 1.0000
_exptl_absorpt_correction_T_min 0.6238
_exptl_absorpt_correction_type multi-scan
_exptl_crystal_density_diffrn 1.690
_exptl_crystal_density_method 'not measured'
_exptl_crystal_F_000 9160
_exptl_crystal_size_max 0.28
_exptl_crystal_size_mid 0.23
_exptl_crystal_size_min 0.14
_refine_diff_density_max 2.525
_refine_diff_density_min -2.169
_refine_diff_density_rms 0.122
_refine_ls_extinction_method none
_refine_ls_goodness_of_fit_ref 1.089
_refine_ls_hydrogen_treatment conster
_refine_ls_matrix_type full
_refine_ls_number_parameters 1158
_refine_ls_number_reflns 15483
_refine_ls_number_restraints 0
_refine_ls_restrained_S_all 1.089
_refine_ls_R_factor_all 0.0497
_refine_ls_R_factor_gt 0.0463
_refine_ls_shift/su_max 0.002
_refine_ls_shift/su_mean 0.000
_refine_ls_structure_factor_coef Fsqd
_refine_ls_weighting_details 'calc w=1/[\s^2^(Fo^2^)+(0.1056P)^2^+73.4501P] where P=(Fo^2^+2Fc^2^)/3'
_refine_ls_weighting_scheme calc
_refine_ls_wR_factor_gt 0.1525
_refine_ls_wR_factor_ref 0.1571
_reflns_number_gt 14270
_reflns_number_total 15483
_reflns_threshold_expression >2sigma(I)
_cod_data_source_file cg200300x_si_001.cif
_cod_data_source_block 2a
_cod_depositor_comments
;
The following automatic conversions were performed:

'_exptl_absorpt_correction_type' value 'Multi-scan' changed to
'multi-scan' according to
/home/saulius/struct/CIF-dictionaries/cif_core.dic dictionary named
'cif_core.dic' version 2.4.1 from 2010-06-29.

Automatic conversion script
Id: cif_fix_values 1715 2011-07-08 13:25:40Z adriana 
;
_cod_original_cell_volume 17976(9)
_cod_original_sg_symbol_H-M C2/c
_cod_database_code 4500787

loop_
_symmetry_equiv_pos_as_xyz
'x, y, z'
'-x, y, -z+1/2'
'x+1/2, y+1/2, z'
'-x+1/2, y+1/2, -z+1/2'
'-x, -y, -z'
'x, -y, z-1/2'
'-x+1/2, -y+1/2, -z'
'x+1/2, -y+1/2, z-1/2'

loop_
_atom_site_label
_atom_site_type_symbol
_atom_site_fract_x
_atom_site_fract_y
_atom_site_fract_z
_atom_site_U_iso_or_equiv
_atom_site_adp_type
_atom_site_occupancy
_atom_site_symmetry_multiplicity
_atom_site_calc_flag
_atom_site_refinement_flags
Cu1 Cu 0.53904(3) 0.126611(12) 0.33228(2) 0.01581(13) Uani 1 1 d .
Cu2 Cu 0.5000 0.190282(18) 0.2500 0.01630(16) Uani 1 2 d S
Cu4 Cu 0.55122(3) -0.026320(12) 0.36623(2) 0.01846(14) Uani 1 1 d .
Cu3 Cu 1.09482(2) 0.254859(12) 0.50078(2) 0.01518(13) Uani 1 1 d .
Cu5 Cu 0.79563(2) 0.217639(13) 0.38377(2) 0.01659(13) Uani 1 1 d .
Cu9 Cu 1.00591(3) 0.328712(12) 0.43257(2) 0.01829(14) Uani 1 1 d .
Cu7 Cu 1.18555(3) 0.293306(13) 0.61800(2) 0.01893(14) Uani 1 1 d .
Cu6 Cu 1.14895(3) 0.330824(13) 0.40653(2) 0.01843(14) Uani 1 1 d .
Cu8 Cu 0.61018(3) 0.093178(12) 0.24663(2) 0.01705(13) Uani 1 1 d .
Br1 Br 1.13121(2) 0.321003(10) 0.510959(16) 0.01669(12) Uani 1 1 d .
Br3 Br 0.94003(5) 0.02374(2) 0.39720(4) 0.0667(2) Uani 1 1 d .
Br2 Br 0.51429(7) 0.38479(4) 0.33253(6) 0.0573(4) Uani 0.50 1 d P
O2W O 0.9010(3) 0.00326(15) 0.5140(3) 0.0739(15) Uani 1 1 d .
O1W O 0.8162(5) -0.03401(19) 0.5718(5) 0.131(4) Uani 1 1 d .
O3W O 0.8559(11) -0.0119(7) 0.1647(13) 0.29(2) Uani 0.50 1 d P
C7 C 1.2810(2) 0.29402(10) 0.45447(17) 0.0158(8) Uani 1 1 d .
C6 C 1.3543(2) 0.31638(12) 0.55071(19) 0.0225(9) Uani 1 1 d .
H6A H 1.3589 0.2936 0.5652 0.027 Uiso 1 1 calc R
C2 C 1.3838(3) 0.37796(13) 0.5637(2) 0.0292(10) Uani 1 1 d .
C3 C 1.3374(3) 0.38425(13) 0.5092(2) 0.0314(11) Uani 1 1 d .
H3A H 1.3304 0.4072 0.4956 0.038 Uiso 1 1 calc R
C5 C 1.3112(2) 0.32240(11) 0.49468(18) 0.0181(8) Uani 1 1 d .
C4 C 1.3020(2) 0.35726(12) 0.4752(2) 0.0250(9) Uani 1 1 d .
H4A H 1.2716 0.3621 0.4389 0.030 Uiso 1 1 calc R
C1 C 1.3903(3) 0.34394(13) 0.5850(2) 0.0273(10) Uani 1 1 d .
H1A H 1.4186 0.3395 0.6221 0.033 Uiso 1 1 calc R
C14 C 1.2159(2) 0.26557(11) 0.38097(17) 0.0151(8) Uani 1 1 d .
C10 C 1.1613(2) 0.25513(12) 0.32769(18) 0.0213(9) Uani 1 1 d .
C11 C 1.1208(2) 0.27984(14) 0.2892(2) 0.0282(10) Uani 1 1 d .
H11A H 1.1254 0.3036 0.2989 0.034 Uiso 1 1 calc R
C12 C 1.0735(3) 0.26992(17) 0.2365(2) 0.0377(13) Uani 1 1 d .
H12A H 1.0474 0.2870 0.2118 0.045 Uiso 1 1 calc R
C9 C 1.1526(3) 0.21981(13) 0.3113(2) 0.0272(10) Uani 1 1 d .
H9A H 1.1785 0.2026 0.3360 0.033 Uiso 1 1 calc R
C13 C 1.0654(3) 0.23475(17) 0.2207(2) 0.0364(13) Uani 1 1 d .
C8 C 1.1058(3) 0.20971(15) 0.2586(2) 0.0357(12) Uani 1 1 d .
H8A H 1.1014 0.1860 0.2487 0.043 Uiso 1 1 calc R
C21 C 0.6058(2) -0.09598(10) 0.38188(18) 0.0174(8) Uani 1 1 d .
C18 C 0.6704(2) -0.08612(11) 0.36996(19) 0.0214(9) Uani 1 1 d .
C19 C 0.6969(3) -0.10612(12) 0.3353(2) 0.0263(10) Uani 1 1 d .
H19A H 0.6713 -0.1255 0.3165 0.032 Uiso 1 1 calc R
C20 C 0.7612(3) -0.09770(13) 0.3282(2) 0.0324(11) Uani 1 1 d .
H20A H 0.7777 -0.1112 0.3043 0.039 Uiso 1 1 calc R
C17 C 0.7094(2) -0.05694(12) 0.3971(2) 0.0267(10) Uani 1 1 d .
H17A H 0.6922 -0.0430 0.4202 0.032 Uiso 1 1 calc R
C15 C 0.8007(3) -0.06925(14) 0.3566(3) 0.0357(12) Uani 1 1 d .
C16 C 0.7730(3) -0.04839(13) 0.3903(2) 0.0339(11) Uani 1 1 d .
H16A H 0.7977 -0.0286 0.4082 0.041 Uiso 1 1 calc R
C28 C 0.5122(2) -0.09346(10) 0.40662(18) 0.0175(8) Uani 1 1 d .
C26 C 0.4583(3) -0.04358(12) 0.4423(2) 0.0302(11) Uani 1 1 d .
H26A H 0.4955 -0.0295 0.4405 0.036 Uiso 1 1 calc R
C27 C 0.4071(3) -0.02931(14) 0.4613(3) 0.0405(14) Uani 1 1 d .
H27A H 0.4116 -0.0060 0.4734 0.049 Uiso 1 1 calc R
C25 C 0.4555(2) -0.07874(12) 0.4256(2) 0.0241(9) Uani 1 1 d .
C24 C 0.4011(3) -0.09938(14) 0.4311(2) 0.0331(11) Uani 1 1 d .
H24A H 0.4004 -0.1234 0.4236 0.040 Uiso 1 1 calc R
C23 C 0.3471(4) -0.08454(18) 0.4479(3) 0.0554(18) Uani 1 1 d .
H23A H 0.3096 -0.0986 0.4492 0.066 Uiso 1 1 calc R
C22 C 0.3489(4) -0.04860(18) 0.4629(3) 0.0577(18) Uani 1 1 d .
C32 C 0.7265(2) 0.14184(11) 0.41284(18) 0.0188(8) Uani 1 1 d .
C31 C 0.7628(3) 0.15477(12) 0.4666(2) 0.0267(10) Uani 1 1 d .
H31A H 0.7588 0.1785 0.4740 0.032 Uiso 1 1 calc R
C33 C 0.7332(3) 0.10660(12) 0.4024(2) 0.0258(10) Uani 1 1 d .
H33A H 0.7089 0.0972 0.3670 0.031 Uiso 1 1 calc R
C35 C 0.6826(2) 0.16556(11) 0.36761(18) 0.0167(8) Uani 1 1 d .
C30 C 0.8049(3) 0.13332(14) 0.5095(2) 0.0317(11) Uani 1 1 d .
H30A H 0.8276 0.1426 0.5452 0.038 Uiso 1 1 calc R
C34 C 0.7764(3) 0.08497(13) 0.4448(2) 0.0340(11) Uani 1 1 d .
H34A H 0.7810 0.0613 0.4372 0.041 Uiso 1 1 calc R
C29 C 0.8130(3) 0.09825(13) 0.4988(2) 0.0320(11) Uani 1 1 d .
C40 C 0.6487(2) 0.24266(11) 0.28042(17) 0.0168(8) Uani 1 1 d .
C39 C 0.7013(2) 0.24999(11) 0.25645(18) 0.0204(9) Uani 1 1 d .
H39A H 0.7395 0.2348 0.2625 0.024 Uiso 1 1 calc R
C38 C 0.6962(2) 0.27993(12) 0.22386(19) 0.0241(9) Uani 1 1 d .
H38A H 0.7317 0.2849 0.2086 0.029 Uiso 1 1 calc R
C41 C 0.5929(2) 0.26634(11) 0.27218(17) 0.0169(8) Uani 1 1 d .
H41A H 0.5587 0.2621 0.2890 0.020 Uiso 1 1 calc R
C42 C 0.6499(2) 0.20988(10) 0.31179(17) 0.0159(8) Uani 1 1 d .
C37 C 0.6390(2) 0.30254(12) 0.21360(18) 0.0235(9) Uani 1 1 d .
C36 C 0.5881(2) 0.29604(11) 0.23933(19) 0.0206(9) Uani 1 1 d .
H36A H 0.5508 0.3117 0.2343 0.025 Uiso 1 1 calc R
C49 C 0.5932(2) 0.02829(10) 0.30547(18) 0.0157(8) Uani 1 1 d .
C45 C 0.6342(2) 0.00538(11) 0.27978(18) 0.0185(8) Uani 1 1 d .
C46 C 0.6068(3) -0.02647(11) 0.2544(2) 0.0237(9) Uani 1 1 d .
H46A H 0.5645 -0.0350 0.2572 0.028 Uiso 1 1 calc R
C48 C 0.7060(4) -0.03357(14) 0.2208(3) 0.0413(14) Uani 1 1 d .
C44 C 0.6996(3) 0.01693(12) 0.2774(2) 0.0279(10) Uani 1 1 d .
H44A H 0.7190 0.0379 0.2950 0.033 Uiso 1 1 calc R
C47 C 0.6426(3) -0.04544(12) 0.2251(2) 0.0311(11) Uani 1 1 d .
H47A H 0.6236 -0.0666 0.2079 0.037 Uiso 1 1 calc R
C43 C 0.7353(3) -0.00258(14) 0.2491(3) 0.0390(13) Uani 1 1 d .
H43A H 0.7795 0.0049 0.2489 0.047 Uiso 1 1 calc R
C52 C 0.4126(3) 0.03669(12) 0.3663(2) 0.0243(9) Uani 1 1 d .
H52A H 0.4044 0.0180 0.3410 0.029 Uiso 1 1 calc R
C55 C 0.4364(3) 0.09182(12) 0.44226(19) 0.0265(10) Uani 1 1 d .
H55A H 0.4447 0.1105 0.4677 0.032 Uiso 1 1 calc R
C53 C 0.4764(2) 0.05494(10) 0.38038(17) 0.0171(8) Uani 1 1 d .
C56 C 0.5270(2) 0.04933(10) 0.34997(17) 0.0150(8) Uani 1 1 d .
C54 C 0.4874(3) 0.08279(11) 0.41929(18) 0.0223(9) Uani 1 1 d .
H54A H 0.5298 0.0952 0.4296 0.027 Uiso 1 1 calc R
C50 C 0.3723(3) 0.07365(13) 0.4283(2) 0.0309(11) Uani 1 1 d .
C51 C 0.3605(3) 0.04594(13) 0.3896(2) 0.0319(11) Uani 1 1 d .
H51A H 0.3179 0.0336 0.3793 0.038 Uiso 1 1 calc R
C60 C 0.9632(2) 0.19272(11) 0.46297(18) 0.0178(8) Uani 1 1 d .
C59 C 1.0145(2) 0.18406(11) 0.51522(18) 0.0186(8) Uani 1 1 d .
H59A H 1.0389 0.2020 0.5389 0.022 Uiso 1 1 calc R
C61 C 0.9273(2) 0.16537(11) 0.4279(2) 0.0226(9) Uani 1 1 d .
H61A H 0.8931 0.1704 0.3933 0.027 Uiso 1 1 calc R
C62 C 0.9426(3) 0.13063(12) 0.4447(2) 0.0273(10) Uani 1 1 d .
H62A H 0.9186 0.1126 0.4211 0.033 Uiso 1 1 calc R
C63 C 0.9477(2) 0.22943(10) 0.44509(17) 0.0157(8) Uani 1 1 d .
C58 C 1.0291(2) 0.14982(12) 0.53184(19) 0.0233(9) Uani 1 1 d .
H58A H 1.0629 0.1448 0.5667 0.028 Uiso 1 1 calc R
C57 C 0.9937(3) 0.12232(11) 0.4969(2) 0.0263(10) Uani 1 1 d .
C70 C 0.8921(2) 0.27614(11) 0.40575(17) 0.0162(8) Uani 1 1 d .
C69 C 0.7691(2) 0.29932(11) 0.38549(18) 0.0202(9) Uani 1 1 d .
H69A H 0.7609 0.2816 0.4082 0.024 Uiso 1 1 calc R
C68 C 0.7164(2) 0.32361(11) 0.3614(2) 0.0221(9) Uani 1 1 d .
H68A H 0.6734 0.3220 0.3680 0.026 Uiso 1 1 calc R
C67 C 0.7273(2) 0.35058(12) 0.32742(19) 0.0250(10) Uani 1 1 d .
C66 C 0.7919(3) 0.35135(12) 0.3168(2) 0.0262(10) Uani 1 1 d .
H66A H 0.7992 0.3685 0.2929 0.031 Uiso 1 1 calc R
C65 C 0.8449(2) 0.32707(11) 0.34131(19) 0.0220(9) Uani 1 1 d .
H65A H 0.8876 0.3284 0.3342 0.026 Uiso 1 1 calc R
C64 C 0.8348(2) 0.30060(11) 0.37662(18) 0.0176(8) Uani 1 1 d .
C77 C 1.1677(2) 0.35329(11) 0.68878(17) 0.0181(8) Uani 1 1 d .
C75 C 1.2411(2) 0.36602(11) 0.71242(18) 0.0202(9) Uani 1 1 d .
C74 C 1.2671(3) 0.37697(14) 0.7685(2) 0.0323(11) Uani 1 1 d .
H74A H 1.2405 0.3724 0.7919 0.039 Uiso 1 1 calc R
C76 C 1.2822(3) 0.37195(18) 0.6783(3) 0.0461(15) Uani 1 1 d .
H76A H 1.2659 0.3651 0.6405 0.055 Uiso 1 1 calc R
C73 C 1.3305(3) 0.39420(17) 0.7905(2) 0.0422(13) Uani 1 1 d .
H73A H 1.3456 0.4014 0.8281 0.051 Uiso 1 1 calc R
C72 C 1.3716(3) 0.4009(2) 0.7580(3) 0.066(2) Uani 1 1 d .
C71 C 1.3484(4) 0.3884(3) 0.7011(3) 0.081(3) Uani 1 1 d .
H71A H 1.3774 0.3911 0.6791 0.098 Uiso 1 1 calc R
C83 C 1.0179(2) 0.30024(11) 0.61192(17) 0.0169(8) Uani 1 1 d .
C82 C 1.0276(3) 0.26516(12) 0.62735(19) 0.0236(9) Uani 1 1 d .
H82A H 1.0701 0.2578 0.6538 0.028 Uiso 1 1 calc R
C81 C 0.9742(3) 0.24092(12) 0.6035(2) 0.0289(10) Uani 1 1 d .
H81A H 0.9810 0.2174 0.6146 0.035 Uiso 1 1 calc R
C79 C 0.9010(3) 0.28657(14) 0.5459(2) 0.0282(10) Uani 1 1 d .
H79A H 0.8595 0.2939 0.5182 0.034 Uiso 1 1 calc R
C80 C 0.9098(3) 0.25141(13) 0.5627(2) 0.0299(11) Uani 1 1 d .
C84 C 1.0710(2) 0.32633(10) 0.64405(18) 0.0171(8) Uani 1 1 d .
C78 C 0.9548(2) 0.31059(11) 0.57072(18) 0.0215(9) Uani 1 1 d .
H78A H 0.9485 0.3341 0.5597 0.026 Uiso 1 1 calc R
N2 N 0.55048(19) 0.07648(8) 0.32784(15) 0.0161(7) Uani 1 1 d .
N3 N 0.55290(19) 0.01851(8) 0.33751(14) 0.0150(7) Uani 1 1 d .
N4 N 0.59285(18) 0.06270(9) 0.29893(15) 0.0162(7) Uani 1 1 d .
N7 N 1.21823(18) 0.29566(9) 0.41044(15) 0.0153(7) Uani 1 1 d .
N8 N 1.27409(18) 0.24594(9) 0.40567(15) 0.0162(7) Uani 1 1 d .
N9 N 1.31559(17) 0.26431(9) 0.45306(14) 0.0143(7) Uani 1 1 d .
N11 N 0.99596(18) 0.25473(9) 0.45586(15) 0.0154(7) Uani 1 1 d .
N12 N 0.95978(18) 0.28500(9) 0.43083(15) 0.0165(7) Uani 1 1 d .
N13 N 0.88178(18) 0.24139(9) 0.41393(15) 0.0154(7) Uani 1 1 d .
N16 N 0.52924(18) -0.12697(9) 0.40746(16) 0.0184(7) Uani 1 1 d .
N17 N 0.59037(19) -0.12889(9) 0.39172(16) 0.0184(7) Uani 1 1 d .
N18 N 0.55752(19) -0.07326(9) 0.38935(15) 0.0187(7) Uani 1 1 d .
N21 N 1.11487(19) 0.37061(9) 0.69812(15) 0.0165(7) Uani 1 1 d .
N22 N 1.05283(18) 0.35324(8) 0.66994(15) 0.0161(7) Uani 1 1 d .
N23 N 1.14262(19) 0.32524(9) 0.65455(15) 0.0176(7) Uani 1 1 d .
N26 N 0.70685(18) 0.19632(9) 0.35301(15) 0.0164(7) Uani 1 1 d .
N27 N 0.61502(18) 0.16027(9) 0.33650(15) 0.0166(7) Uani 1 1 d .
N28 N 0.59385(18) 0.18862(8) 0.30081(15) 0.0153(7) Uani 1 1 d .
N15 N 0.6748(2) 0.37549(11) 0.3034(2) 0.0390(11) Uani 1 1 d .
H15A H 0.6350 0.3744 0.3095 0.047 Uiso 1 1 calc R
H15B H 0.6822 0.3920 0.2825 0.047 Uiso 1 1 calc R
N30 N 0.6319(3) 0.33100(12) 0.1780(2) 0.0378(11) Uani 1 1 d .
H30B H 0.6631 0.3348 0.1620 0.045 Uiso 1 1 calc R
H30C H 0.5962 0.3449 0.1719 0.045 Uiso 1 1 calc R
N5 N 0.3229(3) 0.08179(14) 0.4543(2) 0.0489(13) Uani 1 1 d .
H5A H 0.3316 0.0982 0.4792 0.059 Uiso 1 1 calc R
H5B H 0.2836 0.0704 0.4453 0.059 Uiso 1 1 calc R
N1 N 0.7417(4) -0.05270(14) 0.1914(3) 0.0626(18) Uani 1 1 d .
H1B H 0.7245 -0.0723 0.1754 0.075 Uiso 1 1 calc R
H1C H 0.7811 -0.0449 0.1891 0.075 Uiso 1 1 calc R
N25 N 0.8548(3) 0.22745(14) 0.5395(2) 0.0440(12) Uani 1 1 d .
H25A H 0.8158 0.2344 0.5149 0.053 Uiso 1 1 calc R
H25B H 0.8600 0.2057 0.5497 0.053 Uiso 1 1 calc R
N10 N 1.4229(2) 0.40573(11) 0.5968(2) 0.0362(10) Uani 1 1 d .
H10A H 1.4511 0.4017 0.6305 0.043 Uiso 1 1 calc R
H10B H 1.4186 0.4268 0.5833 0.043 Uiso 1 1 calc R
N14 N 1.0112(3) 0.08793(11) 0.5123(2) 0.0395(11) Uani 1 1 d .
H14A H 1.0441 0.0832 0.5437 0.047 Uiso 1 1 calc R
H14B H 0.9892 0.0711 0.4907 0.047 Uiso 1 1 calc R
N6 N 1.0171(3) 0.22513(18) 0.1683(2) 0.0519(14) Uani 1 1 d .
H6B H 0.9925 0.2410 0.1458 0.062 Uiso 1 1 calc R
H6C H 1.0120 0.2033 0.1585 0.062 Uiso 1 1 calc R
N29 N 0.8542(3) 0.07619(14) 0.5432(2) 0.0477(13) Uani 1 1 d .
H29A H 0.8740 0.0847 0.5765 0.057 Uiso 1 1 calc R
H29B H 0.8595 0.0543 0.5368 0.057 Uiso 1 1 calc R
N20 N 0.8673(3) -0.06182(14) 0.3532(3) 0.0551(15) Uani 1 1 d .
H20B H 0.8847 -0.0750 0.3333 0.066 Uiso 1 1 calc R
H20C H 0.8910 -0.0441 0.3712 0.066 Uiso 1 1 calc R
N19 N 0.2968(4) -0.0331(2) 0.4786(4) 0.103(3) Uani 1 1 d .
H19B H 0.2998 -0.0112 0.4876 0.123 Uiso 1 1 calc R
H19C H 0.2610 -0.0453 0.4795 0.123 Uiso 1 1 calc R
N24 N 1.4380(4) 0.4182(3) 0.7812(4) 0.142(5) Uani 1 1 d .
H24B H 1.4525 0.4246 0.8160 0.170 Uiso 1 1 calc R
H24C H 1.4637 0.4223 0.7603 0.170 Uiso 1 1 calc R

loop_
_atom_site_aniso_label
_atom_site_aniso_U_11
_atom_site_aniso_U_22
_atom_site_aniso_U_33
_atom_site_aniso_U_23
_atom_site_aniso_U_13
_atom_site_aniso_U_12
Cu1 0.0162(3) 0.0071(2) 0.0254(3) -0.00041(18) 0.0086(2) 0.00017(17)
Cu2 0.0105(3) 0.0125(3) 0.0230(4) 0.000 0.0016(3) 0.000
Cu4 0.0228(3) 0.0068(2) 0.0309(3) 0.00543(19) 0.0157(2) 0.00241(18)
Cu3 0.0106(2) 0.0131(2) 0.0204(3) 0.00013(18) 0.0032(2) 0.00150(17)
Cu5 0.0109(3) 0.0134(3) 0.0227(3) 0.00093(19) 0.0019(2) -0.00293(18)
Cu9 0.0162(3) 0.0099(2) 0.0299(3) 0.00461(19) 0.0091(2) -0.00109(18)
Cu7 0.0171(3) 0.0158(3) 0.0254(3) -0.0077(2) 0.0090(2) 0.00304(19)
Cu6 0.0150(3) 0.0099(2) 0.0308(3) 0.0031(2) 0.0081(2) 0.00434(18)
Cu8 0.0185(3) 0.0100(2) 0.0263(3) 0.00635(19) 0.0122(2) 0.00049(18)
Br1 0.0175(2) 0.0122(2) 0.0201(2) 0.00102(14) 0.00590(17) 0.00007(14)
Br3 0.0696(5) 0.0507(4) 0.0723(5) 0.0045(3) 0.0135(4) -0.0097(3)
Br2 0.0396(7) 0.0844(10) 0.0585(8) -0.0284(7) 0.0306(6) -0.0244(6)
O2W 0.068(4) 0.066(3) 0.089(4) -0.011(3) 0.027(3) 0.004(3)
O1W 0.124(7) 0.079(5) 0.234(10) -0.059(6) 0.121(7) -0.028(4)
O3W 0.183(18) 0.31(3) 0.51(4) 0.36(3) 0.30(3) 0.193(19)
C7 0.015(2) 0.0139(19) 0.020(2) 0.0001(16) 0.0073(16) 0.0022(15)
C6 0.026(2) 0.018(2) 0.024(2) -0.0033(17) 0.0084(19) 0.0016(17)
C2 0.029(3) 0.024(2) 0.038(3) -0.007(2) 0.016(2) -0.0029(19)
C3 0.031(3) 0.017(2) 0.041(3) 0.000(2) 0.006(2) 0.0042(19)
C5 0.016(2) 0.015(2) 0.024(2) -0.0025(16) 0.0072(17) 0.0046(15)
C4 0.023(2) 0.016(2) 0.034(2) -0.0010(18) 0.0068(19) 0.0029(17)
C1 0.026(2) 0.029(2) 0.025(2) -0.0047(19) 0.0060(19) 0.0023(19)
C14 0.0136(19) 0.0160(19) 0.0167(19) 0.0001(15) 0.0063(16) 0.0015(15)
C10 0.015(2) 0.031(2) 0.019(2) -0.0023(18) 0.0069(17) 0.0001(17)
C11 0.019(2) 0.036(3) 0.029(2) 0.003(2) 0.0069(19) -0.0009(19)
C12 0.021(3) 0.064(4) 0.027(3) 0.013(2) 0.006(2) 0.000(2)
C9 0.023(2) 0.030(3) 0.029(2) -0.010(2) 0.010(2) -0.0038(19)
C13 0.020(2) 0.066(4) 0.026(2) -0.007(2) 0.011(2) -0.014(2)
C8 0.033(3) 0.044(3) 0.034(3) -0.013(2) 0.016(2) -0.010(2)
C21 0.019(2) 0.0110(19) 0.022(2) 0.0043(16) 0.0067(17) 0.0013(15)
C18 0.021(2) 0.014(2) 0.030(2) 0.0101(17) 0.0097(18) 0.0046(16)
C19 0.026(2) 0.019(2) 0.035(3) 0.0062(19) 0.013(2) 0.0031(18)
C20 0.034(3) 0.028(3) 0.044(3) 0.007(2) 0.026(2) 0.008(2)
C17 0.023(2) 0.018(2) 0.042(3) 0.0057(19) 0.015(2) 0.0012(17)
C15 0.028(3) 0.030(3) 0.055(3) 0.012(2) 0.022(2) 0.001(2)
C16 0.026(3) 0.026(3) 0.051(3) 0.003(2) 0.015(2) -0.002(2)
C28 0.017(2) 0.0109(19) 0.026(2) 0.0056(16) 0.0088(17) 0.0029(15)
C26 0.039(3) 0.017(2) 0.042(3) 0.008(2) 0.024(2) 0.0042(19)
C27 0.056(4) 0.025(3) 0.057(4) -0.002(2) 0.040(3) 0.004(2)
C25 0.025(2) 0.021(2) 0.031(2) 0.0096(18) 0.015(2) 0.0069(18)
C24 0.028(3) 0.034(3) 0.043(3) -0.007(2) 0.020(2) -0.005(2)
C23 0.043(4) 0.056(4) 0.086(5) -0.010(3) 0.046(4) -0.012(3)
C22 0.055(4) 0.049(4) 0.089(5) -0.010(4) 0.050(4) 0.002(3)
C32 0.015(2) 0.015(2) 0.025(2) 0.0022(16) 0.0050(17) -0.0019(15)
C31 0.029(2) 0.018(2) 0.032(2) 0.0010(19) 0.007(2) 0.0029(18)
C33 0.030(2) 0.020(2) 0.024(2) -0.0034(18) 0.0045(19) -0.0007(18)
C35 0.014(2) 0.0136(19) 0.023(2) -0.0016(16) 0.0061(17) 0.0001(15)
C30 0.031(3) 0.034(3) 0.026(2) 0.002(2) 0.004(2) 0.004(2)
C34 0.046(3) 0.020(2) 0.037(3) 0.004(2) 0.015(2) 0.008(2)
C29 0.033(3) 0.029(3) 0.032(3) 0.010(2) 0.009(2) 0.006(2)
C40 0.0137(19) 0.015(2) 0.020(2) -0.0019(16) 0.0033(16) -0.0051(15)
C39 0.019(2) 0.019(2) 0.023(2) -0.0013(17) 0.0070(18) -0.0011(16)
C38 0.023(2) 0.027(2) 0.025(2) 0.0005(18) 0.0111(19) -0.0047(18)
C41 0.014(2) 0.0154(19) 0.021(2) -0.0012(16) 0.0064(16) -0.0039(15)
C42 0.0114(19) 0.0143(19) 0.020(2) -0.0024(16) 0.0024(16) -0.0006(15)
C37 0.028(2) 0.022(2) 0.019(2) 0.0014(17) 0.0046(18) -0.0083(18)
C36 0.017(2) 0.016(2) 0.027(2) 0.0013(17) 0.0043(17) -0.0017(16)
C49 0.017(2) 0.0085(18) 0.023(2) 0.0021(15) 0.0083(17) 0.0021(15)
C45 0.025(2) 0.0124(19) 0.023(2) 0.0041(16) 0.0144(18) 0.0061(16)
C46 0.032(3) 0.013(2) 0.029(2) 0.0045(17) 0.015(2) 0.0049(17)
C48 0.066(4) 0.024(3) 0.051(3) 0.010(2) 0.042(3) 0.022(3)
C44 0.031(3) 0.017(2) 0.044(3) 0.005(2) 0.023(2) 0.0043(18)
C47 0.051(3) 0.016(2) 0.030(2) 0.0009(19) 0.019(2) 0.010(2)
C43 0.042(3) 0.032(3) 0.060(4) 0.016(3) 0.038(3) 0.013(2)
C52 0.026(2) 0.019(2) 0.034(2) -0.0030(18) 0.019(2) -0.0014(18)
C55 0.038(3) 0.024(2) 0.021(2) -0.0009(18) 0.014(2) 0.0084(19)
C53 0.024(2) 0.0101(18) 0.020(2) 0.0041(15) 0.0121(17) 0.0049(16)
C56 0.017(2) 0.0108(18) 0.0185(19) 0.0020(15) 0.0071(16) 0.0002(15)
C54 0.029(2) 0.016(2) 0.022(2) 0.0023(17) 0.0086(19) 0.0028(17)
C50 0.040(3) 0.029(3) 0.033(3) 0.007(2) 0.025(2) 0.013(2)
C51 0.030(3) 0.030(3) 0.044(3) -0.003(2) 0.024(2) -0.003(2)
C60 0.016(2) 0.014(2) 0.024(2) 0.0016(16) 0.0072(17) 0.0000(15)
C59 0.019(2) 0.015(2) 0.023(2) -0.0021(16) 0.0087(17) -0.0013(16)
C61 0.019(2) 0.018(2) 0.027(2) -0.0025(18) 0.0028(18) -0.0033(17)
C62 0.028(2) 0.015(2) 0.037(3) -0.0030(19) 0.008(2) -0.0032(18)
C63 0.017(2) 0.0121(19) 0.019(2) 0.0012(15) 0.0064(16) -0.0001(15)
C58 0.024(2) 0.021(2) 0.024(2) 0.0049(18) 0.0064(18) 0.0014(17)
C57 0.030(2) 0.014(2) 0.037(3) 0.0027(18) 0.014(2) -0.0006(17)
C70 0.015(2) 0.016(2) 0.0179(19) 0.0035(16) 0.0058(16) -0.0008(15)
C69 0.017(2) 0.020(2) 0.022(2) -0.0016(17) 0.0047(17) -0.0016(16)
C68 0.016(2) 0.019(2) 0.031(2) -0.0059(18) 0.0060(18) 0.0005(16)
C67 0.022(2) 0.019(2) 0.025(2) -0.0032(18) -0.0045(18) 0.0057(17)
C66 0.029(2) 0.023(2) 0.026(2) 0.0059(18) 0.0078(19) 0.0025(19)
C65 0.021(2) 0.019(2) 0.027(2) 0.0039(17) 0.0090(18) 0.0012(17)
C64 0.015(2) 0.0138(19) 0.022(2) -0.0005(16) 0.0029(16) -0.0006(15)
C77 0.022(2) 0.018(2) 0.018(2) 0.0005(16) 0.0102(17) 0.0053(16)
C75 0.019(2) 0.021(2) 0.023(2) -0.0009(17) 0.0091(18) 0.0060(17)
C74 0.033(3) 0.036(3) 0.029(3) -0.001(2) 0.013(2) 0.002(2)
C76 0.039(3) 0.069(4) 0.037(3) -0.020(3) 0.022(3) -0.017(3)
C73 0.032(3) 0.057(4) 0.032(3) -0.014(3) 0.002(2) 0.003(2)
C72 0.030(3) 0.110(6) 0.061(4) -0.035(4) 0.021(3) -0.034(4)
C71 0.051(4) 0.144(8) 0.066(5) -0.042(5) 0.042(4) -0.048(5)
C83 0.021(2) 0.0134(19) 0.020(2) -0.0046(16) 0.0120(17) 0.0007(15)
C82 0.033(3) 0.019(2) 0.021(2) -0.0040(17) 0.0129(19) -0.0011(18)
C81 0.046(3) 0.018(2) 0.029(2) -0.0047(18) 0.020(2) -0.007(2)
C79 0.022(2) 0.040(3) 0.023(2) -0.008(2) 0.0071(19) 0.000(2)
C80 0.037(3) 0.031(3) 0.030(2) -0.012(2) 0.023(2) -0.018(2)
C84 0.020(2) 0.0118(19) 0.021(2) 0.0012(15) 0.0095(17) 0.0028(15)
C78 0.024(2) 0.018(2) 0.022(2) -0.0034(17) 0.0082(18) 0.0033(17)
N2 0.0196(18) 0.0078(16) 0.0247(18) 0.0009(13) 0.0123(15) 0.0014(13)
N3 0.0205(18) 0.0071(15) 0.0212(18) 0.0009(13) 0.0122(15) -0.0004(13)
N4 0.0170(17) 0.0109(16) 0.0244(18) 0.0026(13) 0.0118(14) 0.0029(13)
N7 0.0121(16) 0.0126(16) 0.0213(17) 0.0017(13) 0.0057(14) 0.0039(12)
N8 0.0132(17) 0.0161(17) 0.0185(17) -0.0049(13) 0.0041(14) 0.0014(13)
N9 0.0119(16) 0.0119(16) 0.0170(16) -0.0037(13) 0.0020(13) 0.0007(12)
N11 0.0134(17) 0.0106(16) 0.0205(17) 0.0028(13) 0.0033(14) 0.0001(12)
N12 0.0153(17) 0.0111(16) 0.0221(18) 0.0043(13) 0.0051(14) 0.0003(13)
N13 0.0143(17) 0.0103(16) 0.0214(17) 0.0005(13) 0.0058(14) -0.0003(13)
N16 0.0124(17) 0.0144(17) 0.0298(19) 0.0069(14) 0.0091(15) 0.0025(13)
N17 0.0162(18) 0.0135(17) 0.0279(19) 0.0067(14) 0.0106(15) 0.0034(13)
N18 0.0203(18) 0.0100(16) 0.0284(19) 0.0050(14) 0.0115(15) 0.0031(13)
N21 0.0182(18) 0.0122(16) 0.0202(17) -0.0020(13) 0.0079(14) 0.0007(13)
N22 0.0182(17) 0.0091(15) 0.0225(17) -0.0037(13) 0.0090(14) -0.0006(13)
N23 0.0209(19) 0.0132(16) 0.0194(17) -0.0036(13) 0.0077(15) 0.0032(13)
N26 0.0133(17) 0.0114(16) 0.0219(18) -0.0005(13) 0.0022(14) -0.0014(13)
N27 0.0149(17) 0.0128(16) 0.0209(17) 0.0001(13) 0.0046(14) 0.0002(13)
N28 0.0143(17) 0.0096(15) 0.0209(17) -0.0007(13) 0.0044(14) -0.0024(13)
N15 0.027(2) 0.027(2) 0.059(3) 0.007(2) 0.009(2) 0.0128(18)
N30 0.043(3) 0.032(2) 0.041(3) 0.019(2) 0.018(2) 0.0003(19)
N5 0.050(3) 0.055(3) 0.058(3) -0.010(3) 0.040(3) 0.006(2)
N1 0.094(5) 0.040(3) 0.087(4) 0.006(3) 0.075(4) 0.021(3)
N25 0.046(3) 0.048(3) 0.041(3) -0.013(2) 0.019(2) -0.029(2)
N10 0.041(3) 0.025(2) 0.041(2) -0.0127(19) 0.011(2) -0.0057(18)
N14 0.048(3) 0.0126(19) 0.052(3) 0.0062(18) 0.008(2) 0.0013(18)
N6 0.040(3) 0.089(4) 0.026(2) -0.014(3) 0.010(2) -0.019(3)
N29 0.059(3) 0.040(3) 0.039(3) 0.017(2) 0.010(2) 0.019(2)
N20 0.036(3) 0.043(3) 0.103(5) -0.005(3) 0.045(3) -0.004(2)
N19 0.100(6) 0.065(4) 0.195(10) -0.031(5) 0.119(7) -0.005(4)
N24 0.073(5) 0.253(13) 0.121(7) -0.110(8) 0.062(5) -0.110(7)

loop_
_atom_type_symbol
_atom_type_description
_atom_type_scat_dispersion_real
_atom_type_scat_dispersion_imag
_atom_type_scat_source
C C 0.0033 0.0016 'International Tables Vol C Tables 4.2.6.8 and 6.1.1.4'
H H 0.0000 0.0000 'International Tables Vol C Tables 4.2.6.8 and 6.1.1.4'
N N 0.0061 0.0033 'International Tables Vol C Tables 4.2.6.8 and 6.1.1.4'
O O 0.0106 0.0060 'International Tables Vol C Tables 4.2.6.8 and 6.1.1.4'
Br Br -0.2901 2.4595 'International Tables Vol C Tables 4.2.6.8 and 6.1.1.4'
Cu Cu 0.3201 1.2651 'International Tables Vol C Tables 4.2.6.8 and 6.1.1.4'

loop_
_geom_angle_atom_site_label_1
_geom_angle_atom_site_label_2
_geom_angle_atom_site_label_3
_geom_angle
_geom_angle_site_symmetry_1
_geom_angle_site_symmetry_3
N2 Cu1 N27 122.83(14) . .
N2 Cu1 N22 120.58(14) . 7_656
N27 Cu1 N22 116.56(14) . 7_656
N28 Cu2 N28 176.2(2) . 2_655
N3 Cu4 N18 172.06(15) . .
N11 Cu3 N9 157.26(14) . 7_756
N11 Cu3 Br1 105.06(10) . .
N9 Cu3 Br1 97.54(10) 7_756 .
N13 Cu5 N26 176.79(15) . .
N12 Cu9 N16 159.49(16) . 3
N12 Cu9 Br1 104.81(11) . .
N16 Cu9 Br1 93.88(11) 3 .
N8 Cu7 N23 166.56(15) 7_756 .
N8 Cu7 Br1 93.82(11) 7_756 .
N23 Cu7 Br1 97.61(11) . .
N17 Cu6 N7 166.55(15) 3 .
N17 Cu6 Br1 91.65(11) 3 .
N7 Cu6 Br1 100.13(10) . .
N21 Cu8 N4 168.63(15) 8_455 .
Cu3 Br1 Cu9 82.42(2) . .
Cu3 Br1 Cu7 74.58(2) . .
Cu9 Br1 Cu7 137.73(2) . .
Cu3 Br1 Cu6 98.97(2) . .
Cu9 Br1 Cu6 70.75(3) . .
Cu7 Br1 Cu6 146.91(2) . .
N9 C7 N7 111.3(3) . .
N9 C7 C5 122.9(4) . .
N7 C7 C5 125.5(4) . .
C1 C6 C5 121.1(4) . .
C1 C6 H6A 119.5 . .
C5 C6 H6A 119.5 . .
C1 C2 C3 118.9(4) . .
C1 C2 N10 120.5(5) . .
C3 C2 N10 120.6(5) . .
C4 C3 C2 121.4(5) . .
C4 C3 H3A 119.3 . .
C2 C3 H3A 119.3 . .
C4 C5 C6 118.0(4) . .
C4 C5 C7 118.6(4) . .
C6 C5 C7 123.2(4) . .
C3 C4 C5 120.5(5) . .
C3 C4 H4A 119.8 . .
C5 C4 H4A 119.8 . .
C2 C1 C6 119.9(5) . .
C2 C1 H1A 120.1 . .
C6 C1 H1A 120.1 . .
N8 C14 N7 110.4(3) . .
N8 C14 C10 122.4(4) . .
N7 C14 C10 127.1(4) . .
C9 C10 C11 117.0(4) . .
C9 C10 C14 120.5(4) . .
C11 C10 C14 122.2(4) . .
C10 C11 C12 121.9(5) . .
C10 C11 H11A 119.0 . .
C12 C11 H11A 119.0 . .
C13 C12 C11 120.5(5) . .
C13 C12 H12A 119.8 . .
C11 C12 H12A 119.8 . .
C8 C9 C10 121.4(5) . .
C8 C9 H9A 119.3 . .
C10 C9 H9A 119.3 . .
C12 C13 C8 118.4(5) . .
C12 C13 N6 119.9(6) . .
C8 C13 N6 121.7(6) . .
C9 C8 C13 120.8(5) . .
C9 C8 H8A 119.6 . .
C13 C8 H8A 119.6 . .
N17 C21 N18 110.7(4) . .
N17 C21 C18 123.4(4) . .
N18 C21 C18 125.6(4) . .
C19 C18 C17 118.2(4) . .
C19 C18 C21 122.3(4) . .
C17 C18 C21 119.4(4) . .
C18 C19 C20 121.1(5) . .
C18 C19 H19A 119.5 . .
C20 C19 H19A 119.5 . .
C15 C20 C19 120.4(5) . .
C15 C20 H20A 119.8 . .
C19 C20 H20A 119.8 . .
C16 C17 C18 121.1(5) . .
C16 C17 H17A 119.5 . .
C18 C17 H17A 119.5 . .
C20 C15 N20 121.4(5) . .
C20 C15 C16 118.5(5) . .
N20 C15 C16 120.1(5) . .
C17 C16 C15 120.6(5) . .
C17 C16 H16A 119.7 . .
C15 C16 H16A 119.7 . .
N16 C28 N18 110.6(4) . .
N16 C28 C25 125.7(4) . .
N18 C28 C25 123.5(4) . .
C27 C26 C25 121.4(5) . .
C27 C26 H26A 119.3 . .
C25 C26 H26A 119.3 . .
C26 C27 C22 122.0(5) . .
C26 C27 H27A 119.0 . .
C22 C27 H27A 119.0 . .
C24 C25 C26 117.7(4) . .
C24 C25 C28 122.1(4) . .
C26 C25 C28 120.1(4) . .
C25 C24 C23 120.9(5) . .
C25 C24 H24A 119.6 . .
C23 C24 H24A 119.6 . .
C24 C23 C22 120.9(5) . .
C24 C23 H23A 119.5 . .
C22 C23 H23A 119.5 . .
N19 C22 C27 120.7(6) . .
N19 C22 C23 122.6(6) . .
C27 C22 C23 116.7(5) . .
C33 C32 C31 118.3(4) . .
C33 C32 C35 120.9(4) . .
C31 C32 C35 120.8(4) . .
C30 C31 C32 122.1(4) . .
C30 C31 H31A 119.0 . .
C32 C31 H31A 119.0 . .
C32 C33 C34 120.1(4) . .
C32 C33 H33A 119.9 . .
C34 C33 H33A 119.9 . .
N27 C35 N26 110.8(4) . .
N27 C35 C32 125.7(4) . .
N26 C35 C32 123.5(4) . .
C29 C30 C31 119.8(5) . .
C29 C30 H30A 120.1 . .
C31 C30 H30A 120.1 . .
C33 C34 C29 121.2(5) . .
C33 C34 H34A 119.4 . .
C29 C34 H34A 119.4 . .
C30 C29 C34 118.5(5) . .
C30 C29 N29 119.6(5) . .
C34 C29 N29 121.8(5) . .
C41 C40 C39 119.1(4) . .
C41 C40 C42 119.7(4) . .
C39 C40 C42 121.1(4) . .
C38 C39 C40 119.8(4) . .
C38 C39 H39A 120.1 . .
C40 C39 H39A 120.1 . .
C39 C38 C37 120.9(4) . .
C39 C38 H38A 119.6 . .
C37 C38 H38A 119.6 . .
C36 C41 C40 120.6(4) . .
C36 C41 H41A 119.7 . .
C40 C41 H41A 119.7 . .
N28 C42 N26 111.3(4) . .
N28 C42 C40 122.6(4) . .
N26 C42 C40 126.0(4) . .
N30 C37 C38 120.5(4) . .
N30 C37 C36 120.1(4) . .
C38 C37 C36 119.3(4) . .
C41 C36 C37 120.1(4) . .
C41 C36 H36A 119.9 . .
C37 C36 H36A 119.9 . .
N4 C49 N3 111.3(3) . .
N4 C49 C45 120.7(4) . .
N3 C49 C45 128.1(3) . .
C46 C45 C44 119.0(4) . .
C46 C45 C49 121.2(4) . .
C44 C45 C49 119.6(4) . .
C47 C46 C45 120.0(4) . .
C47 C46 H46A 120.0 . .
C45 C46 H46A 120.0 . .
C47 C48 N1 121.2(6) . .
C47 C48 C43 118.4(4) . .
N1 C48 C43 120.3(6) . .
C43 C44 C45 120.4(5) . .
C43 C44 H44A 119.8 . .
C45 C44 H44A 119.8 . .
C48 C47 C46 121.4(5) . .
C48 C47 H47A 119.3 . .
C46 C47 H47A 119.3 . .
C44 C43 C48 120.7(5) . .
C44 C43 H43A 119.7 . .
C48 C43 H43A 119.7 . .
C53 C52 C51 121.2(4) . .
C53 C52 H52A 119.4 . .
C51 C52 H52A 119.4 . .
C54 C55 C50 121.5(4) . .
C54 C55 H55A 119.3 . .
C50 C55 H55A 119.3 . .
C52 C53 C54 118.0(4) . .
C52 C53 C56 121.9(4) . .
C54 C53 C56 119.5(4) . .
N2 C56 N3 111.0(3) . .
N2 C56 C53 120.3(3) . .
N3 C56 C53 128.7(3) . .
C55 C54 C53 120.8(4) . .
C55 C54 H54A 119.6 . .
C53 C54 H54A 119.6 . .
N5 C50 C55 120.8(5) . .
N5 C50 C51 120.7(5) . .
C55 C50 C51 118.5(4) . .
C50 C51 C52 120.1(5) . .
C50 C51 H51A 120.0 . .
C52 C51 H51A 120.0 . .
C61 C60 C59 118.4(4) . .
C61 C60 C63 120.2(4) . .
C59 C60 C63 121.4(4) . .
C58 C59 C60 121.4(4) . .
C58 C59 H59A 119.3 . .
C60 C59 H59A 119.3 . .
C62 C61 C60 120.0(4) . .
C62 C61 H61A 120.0 . .
C60 C61 H61A 120.0 . .
C61 C62 C57 121.1(4) . .
C61 C62 H62A 119.5 . .
C57 C62 H62A 119.5 . .
N11 C63 N13 112.0(3) . .
N11 C63 C60 124.2(4) . .
N13 C63 C60 123.8(4) . .
C59 C58 C57 120.5(4) . .
C59 C58 H58A 119.7 . .
C57 C58 H58A 119.7 . .
N14 C57 C58 120.4(5) . .
N14 C57 C62 121.0(4) . .
C58 C57 C62 118.6(4) . .
N12 C70 N13 110.8(4) . .
N12 C70 C64 125.4(4) . .
N13 C70 C64 123.7(4) . .
C68 C69 C64 121.8(4) . .
C68 C69 H69A 119.1 . .
C64 C69 H69A 119.1 . .
C69 C68 C67 120.4(4) . .
C69 C68 H68A 119.8 . .
C67 C68 H68A 119.8 . .
N15 C67 C68 121.0(5) . .
N15 C67 C66 120.9(4) . .
C68 C67 C66 118.1(4) . .
C65 C66 C67 121.3(4) . .
C65 C66 H66A 119.3 . .
C67 C66 H66A 119.3 . .
C66 C65 C64 120.6(4) . .
C66 C65 H65A 119.7 . .
C64 C65 H65A 119.7 . .
C65 C64 C69 117.7(4) . .
C65 C64 C70 121.1(4) . .
C69 C64 C70 121.1(4) . .
N21 C77 N23 110.5(4) . .
N21 C77 C75 120.8(4) . .
N23 C77 C75 128.6(4) . .
C76 C75 C74 118.4(5) . .
C76 C75 C77 121.4(4) . .
C74 C75 C77 119.6(4) . .
C73 C74 C75 122.4(5) . .
C73 C74 H74A 118.8 . .
C75 C74 H74A 118.8 . .
C75 C76 C71 119.5(5) . .
C75 C76 H76A 120.3 . .
C71 C76 H76A 120.3 . .
C72 C73 C74 120.7(5) . .
C72 C73 H73A 119.7 . .
C74 C73 H73A 119.7 . .
C73 C72 N24 120.6(7) . .
C73 C72 C71 118.5(6) . .
N24 C72 C71 120.8(6) . .
C76 C71 C72 120.4(6) . .
C76 C71 H71A 119.8 . .
C72 C71 H71A 119.8 . .
C82 C83 C78 119.1(4) . .
C82 C83 C84 118.9(4) . .
C78 C83 C84 121.6(4) . .
C83 C82 C81 120.2(5) . .
C83 C82 H82A 119.9 . .
C81 C82 H82A 119.9 . .
C82 C81 C80 120.9(4) . .
C82 C81 H81A 119.6 . .
C80 C81 H81A 119.6 . .
C78 C79 C80 119.4(5) . .
C78 C79 H79A 120.3 . .
C80 C79 H79A 120.3 . .
C79 C80 N25 119.7(5) . .
C79 C80 C81 118.9(4) . .
N25 C80 C81 121.5(5) . .
N22 C84 N23 111.7(4) . .
N22 C84 C83 121.2(4) . .
N23 C84 C83 126.9(4) . .
C79 C78 C83 121.5(4) . .
C79 C78 H78A 119.2 . .
C83 C78 H78A 119.2 . .
C56 N2 N4 106.7(3) . .
C56 N2 Cu1 132.7(3) . .
N4 N2 Cu1 120.5(2) . .
C56 N3 C49 104.3(3) . .
C56 N3 Cu4 130.1(3) . .
C49 N3 Cu4 124.7(3) . .
C49 N4 N2 106.7(3) . .
C49 N4 Cu8 135.1(3) . .
N2 N4 Cu8 115.0(2) . .
C14 N7 C7 104.9(3) . .
C14 N7 Cu6 132.2(3) . .
C7 N7 Cu6 122.0(3) . .
C14 N8 N9 107.2(3) . .
C14 N8 Cu7 133.5(3) . 7_756
N9 N8 Cu7 118.0(3) . 7_756
C7 N9 N8 106.2(3) . .
C7 N9 Cu3 133.9(3) . 7_756
N8 N9 Cu3 119.8(2) . 7_756
C63 N11 N12 105.8(3) . .
C63 N11 Cu3 131.3(3) . .
N12 N11 Cu3 122.8(3) . .
C70 N12 N11 107.4(3) . .
C70 N12 Cu9 130.1(3) . .
N11 N12 Cu9 122.5(3) . .
C70 N13 C63 103.9(3) . .
C70 N13 Cu5 124.9(3) . .
C63 N13 Cu5 131.0(3) . .
C28 N16 N17 106.9(3) . .
C28 N16 Cu9 140.1(3) . 3_445
N17 N16 Cu9 112.2(2) . 3_445
C21 N17 N16 106.3(3) . .
C21 N17 Cu6 129.1(3) . 3_445
N16 N17 Cu6 121.9(2) . 3_445
C21 N18 C28 105.4(3) . .
C21 N18 Cu4 122.9(3) . .
C28 N18 Cu4 130.7(3) . .
C77 N21 N22 107.9(3) . .
C77 N21 Cu8 134.2(3) . 8_556
N22 N21 Cu8 117.2(3) . 8_556
C84 N22 N21 105.8(3) . .
C84 N22 Cu1 133.6(3) . 7_656
N21 N22 Cu1 120.1(2) . 7_656
C77 N23 C84 104.0(3) . .
C77 N23 Cu7 132.7(3) . .
C84 N23 Cu7 122.8(3) . .
C35 N26 C42 104.2(3) . .
C35 N26 Cu5 129.5(3) . .
C42 N26 Cu5 126.3(3) . .
C35 N27 N28 107.3(3) . .
C35 N27 Cu1 138.3(3) . .
N28 N27 Cu1 114.1(3) . .
C42 N28 N27 106.4(3) . .
C42 N28 Cu2 134.3(3) . .
N27 N28 Cu2 119.2(2) . .
C67 N15 H15A 120.0 . .
C67 N15 H15B 120.0 . .
H15A N15 H15B 120.0 . .
C37 N30 H30B 120.0 . .
C37 N30 H30C 120.0 . .
H30B N30 H30C 120.0 . .
C50 N5 H5A 120.0 . .
C50 N5 H5B 120.0 . .
H5A N5 H5B 120.0 . .
C48 N1 H1B 120.0 . .
C48 N1 H1C 120.0 . .
H1B N1 H1C 120.0 . .
C80 N25 H25A 120.0 . .
C80 N25 H25B 120.0 . .
H25A N25 H25B 120.0 . .
C2 N10 H10A 120.0 . .
C2 N10 H10B 120.0 . .
H10A N10 H10B 120.0 . .
C57 N14 H14A 120.0 . .
C57 N14 H14B 120.0 . .
H14A N14 H14B 120.0 . .
C13 N6 H6B 120.0 . .
C13 N6 H6C 120.0 . .
H6B N6 H6C 120.0 . .
C29 N29 H29A 120.0 . .
C29 N29 H29B 120.0 . .
H29A N29 H29B 120.0 . .
C15 N20 H20B 120.0 . .
C15 N20 H20C 120.0 . .
H20B N20 H20C 120.0 . .
C22 N19 H19B 120.0 . .
C22 N19 H19C 120.0 . .
H19B N19 H19C 120.0 . .
C72 N24 H24B 120.0 . .
C72 N24 H24C 120.0 . .
H24B N24 H24C 120.0 . .

loop_
_geom_bond_atom_site_label_1
_geom_bond_atom_site_label_2
_geom_bond_distance
_geom_bond_site_symmetry_2
Cu1 N2 1.924(3) .
Cu1 N27 1.962(3) .
Cu1 N22 1.975(3) 7_656
Cu2 N28 1.889(3) .
Cu2 N28 1.889(3) 2_655
Cu4 N3 1.852(3) .
Cu4 N18 1.865(3) .
Cu3 N11 1.925(3) .
Cu3 N9 1.925(3) 7_756
Cu3 Br1 2.6029(8) .
Cu5 N13 1.869(3) .
Cu5 N26 1.870(3) .
Cu9 N12 1.892(3) .
Cu9 N16 1.908(3) 3
Cu9 Br1 2.6396(9) .
Cu7 N8 1.882(3) 7_756
Cu7 N23 1.890(3) .
Cu7 Br1 2.7496(10) .
Cu6 N17 1.887(3) 3
Cu6 N7 1.903(3) .
Cu6 Br1 2.7830(11) .
Cu8 N21 1.858(3) 8_455
Cu8 N4 1.866(3) .
C7 N9 1.330(5) .
C7 N7 1.371(5) .
C7 C5 1.462(6) .
C6 C1 1.393(7) .
C6 C5 1.402(6) .
C6 H6A 0.9300 .
C2 C1 1.387(7) .
C2 C3 1.395(8) .
C2 N10 1.408(6) .
C3 C4 1.371(7) .
C3 H3A 0.9300 .
C5 C4 1.402(6) .
C4 H4A 0.9300 .
C1 H1A 0.9300 .
C14 N8 1.348(5) .
C14 N7 1.353(5) .
C14 C10 1.472(6) .
C10 C9 1.396(7) .
C10 C11 1.397(7) .
C11 C12 1.398(7) .
C11 H11A 0.9300 .
C12 C13 1.386(9) .
C12 H12A 0.9300 .
C9 C8 1.396(7) .
C9 H9A 0.9300 .
C13 C8 1.397(9) .
C13 N6 1.398(7) .
C8 H8A 0.9300 .
C21 N17 1.329(5) .
C21 N18 1.353(5) .
C21 C18 1.470(6) .
C18 C19 1.385(7) .
C18 C17 1.395(7) .
C19 C20 1.393(7) .
C19 H19A 0.9300 .
C20 C15 1.388(8) .
C20 H20A 0.9300 .
C17 C16 1.378(7) .
C17 H17A 0.9300 .
C15 N20 1.392(7) .
C15 C16 1.400(8) .
C16 H16A 0.9300 .
C28 N16 1.315(5) .
C28 N18 1.363(5) .
C28 C25 1.477(6) .
C26 C27 1.377(7) .
C26 C25 1.394(7) .
C26 H26A 0.9300 .
C27 C22 1.387(9) .
C27 H27A 0.9300 .
C25 C24 1.385(7) .
C24 C23 1.402(8) .
C24 H24A 0.9300 .
C23 C22 1.412(10) .
C23 H23A 0.9300 .
C22 N19 1.363(8) .
C32 C33 1.378(6) .
C32 C31 1.391(7) .
C32 C35 1.486(6) .
C31 C30 1.389(7) .
C31 H31A 0.9300 .
C33 C34 1.394(7) .
C33 H33A 0.9300 .
C35 N27 1.333(6) .
C35 N26 1.361(5) .
C30 C29 1.378(7) .
C30 H30A 0.9300 .
C34 C29 1.402(8) .
C34 H34A 0.9300 .
C29 N29 1.418(7) .
C40 C41 1.394(6) .
C40 C39 1.403(6) .
C40 C42 1.468(6) .
C39 C38 1.384(6) .
C39 H39A 0.9300 .
C38 C37 1.385(7) .
C38 H38A 0.9300 .
C41 C36 1.380(6) .
C41 H41A 0.9300 .
C42 N28 1.334(5) .
C42 N26 1.361(5) .
C37 N30 1.378(6) .
C37 C36 1.398(6) .
C36 H36A 0.9300 .
C49 N4 1.316(5) .
C49 N3 1.366(5) .
C49 C45 1.481(5) .
C45 C46 1.391(6) .
C45 C44 1.400(6) .
C46 C47 1.387(7) .
C46 H46A 0.9300 .
C48 C47 1.383(8) .
C48 N1 1.391(7) .
C48 C43 1.399(9) .
C44 C43 1.379(7) .
C44 H44A 0.9300 .
C47 H47A 0.9300 .
C43 H43A 0.9300 .
C52 C53 1.392(6) .
C52 C51 1.398(6) .
C52 H52A 0.9300 .
C55 C54 1.373(6) .
C55 C50 1.394(8) .
C55 H55A 0.9300 .
C53 C54 1.406(6) .
C53 C56 1.471(5) .
C56 N2 1.328(5) .
C56 N3 1.357(5) .
C54 H54A 0.9300 .
C50 N5 1.387(6) .
C50 C51 1.397(7) .
C51 H51A 0.9300 .
C60 C61 1.395(6) .
C60 C59 1.409(6) .
C60 C63 1.465(6) .
C59 C58 1.367(6) .
C59 H59A 0.9300 .
C61 C62 1.387(6) .
C61 H61A 0.9300 .
C62 C57 1.404(7) .
C62 H62A 0.9300 .
C63 N11 1.324(5) .
C63 N13 1.369(5) .
C58 C57 1.395(7) .
C58 H58A 0.9300 .
C57 N14 1.373(6) .
C70 N12 1.333(5) .
C70 N13 1.361(5) .
C70 C64 1.468(6) .
C69 C68 1.379(6) .
C69 C64 1.406(6) .
C69 H69A 0.9300 .
C68 C67 1.395(7) .
C68 H68A 0.9300 .
C67 N15 1.393(6) .
C67 C66 1.404(7) .
C66 C65 1.386(6) .
C66 H66A 0.9300 .
C65 C64 1.398(6) .
C65 H65A 0.9300 .
C77 N21 1.331(5) .
C77 N23 1.355(6) .
C77 C75 1.471(6) .
C75 C76 1.389(7) .
C75 C74 1.392(7) .
C74 C73 1.370(8) .
C74 H74A 0.9300 .
C76 C71 1.404(9) .
C76 H76A 0.9300 .
C73 C72 1.361(9) .
C73 H73A 0.9300 .
C72 N24 1.423(9) .
C72 C71 1.427(10) .
C71 H71A 0.9300 .
C83 C82 1.382(6) .
C83 C78 1.398(6) .
C83 C84 1.480(6) .
C82 C81 1.386(7) .
C82 H82A 0.9300 .
C81 C80 1.413(8) .
C81 H81A 0.9300 .
C79 C78 1.390(7) .
C79 C80 1.393(7) .
C79 H79A 0.9300 .
C80 N25 1.397(6) .
C84 N22 1.325(5) .
C84 N23 1.369(6) .
C78 H78A 0.9300 .
N2 N4 1.388(5) .
N8 N9 1.391(5) .
N8 Cu7 1.882(3) 7_756
N9 Cu3 1.925(3) 7_756
N11 N12 1.392(5) .
N16 N17 1.407(5) .
N16 Cu9 1.908(3) 3_445
N17 Cu6 1.887(3) 3_445
N21 N22 1.376(5) .
N21 Cu8 1.858(3) 8_556
N22 Cu1 1.975(3) 7_656
N27 N28 1.374(5) .
N15 H15A 0.8600 .
N15 H15B 0.8600 .
N30 H30B 0.8600 .
N30 H30C 0.8600 .
N5 H5A 0.8600 .
N5 H5B 0.8600 .
N1 H1B 0.8600 .
N1 H1C 0.8600 .
N25 H25A 0.8600 .
N25 H25B 0.8600 .
N10 H10A 0.8600 .
N10 H10B 0.8600 .
N14 H14A 0.8600 .
N14 H14B 0.8600 .
N6 H6B 0.8600 .
N6 H6C 0.8600 .
N29 H29A 0.8600 .
N29 H29B 0.8600 .
N20 H20B 0.8600 .
N20 H20C 0.8600 .
N19 H19B 0.8600 .
N19 H19C 0.8600 .
N24 H24B 0.8600 .
N24 H24C 0.8600 .
